data_2214647
loop_
_publ_author_name
'Quan-Jian Lv'
'Xue-Hui Hou'

_publ_section_title
;
 2,2-Di-<i>C</i>-methoxy-1,4:3,6-dianhydromannitol
;
_journal_coeditor_code FL2143
_journal_issue 8
_journal_name_full 'Acta Crystallographica Section E'
_journal_page_first o3653
_journal_page_last o3653
_journal_paper_doi 10.1107/S1600536807033387
_journal_volume 63
_journal_year 2007
_chemical_formula_iupac 'C8 H14 O5'
_chemical_formula_moiety 'C8 H14 O5'
_chemical_formula_sum 'C8 H14 O5'
_chemical_formula_weight 190.19
_chemical_name_systematic
;
2,2-Di-C-methoxy-1,4:3,6-dianhydromannitol
;
_space_group_IT_number 4
_symmetry_cell_setting monoclinic
_symmetry_space_group_name_Hall 'P 2yb'
_symmetry_space_group_name_H-M 'P 1 21 1'
_atom_sites_solution_hydrogens geom
_atom_sites_solution_primary direct
_atom_sites_solution_secondary difmap
_audit_creation_method SHELXL-97
_cell_angle_alpha 90.00
_cell_angle_beta 93.07(3)
_cell_angle_gamma 90.00
_cell_formula_units_Z 2
_cell_length_a 6.4996(13)
_cell_length_b 6.3375(13)
_cell_length_c 10.983(2)
_cell_measurement_reflns_used 389
_cell_measurement_temperature 291(2)
_cell_measurement_theta_max 25.1
_cell_measurement_theta_min 2
_cell_volume 451.75(15)
_computing_cell_refinement R-AXIS
_computing_data_collection 'R-AXIS (Molecular Structure Corporation, 1993)'
_computing_data_reduction R-AXIS
_computing_molecular_graphics 'TEXSAN (Molecular Structure Corporation, 1993)'
_computing_publication_material TEXSAN
_computing_structure_refinement 'SHELXL97 (Sheldrick, 1997)'
_computing_structure_solution 'SHELXS97 (Sheldrick, 1997)'
_diffrn_ambient_temperature 291(2)
_diffrn_detector_area_resol_mean 0
_diffrn_measured_fraction_theta_full 0.954
_diffrn_measured_fraction_theta_max 0.954
_diffrn_measurement_device_type 'Rigaku R-AXIS-IV'
_diffrn_measurement_method 'Oscillation frames'
_diffrn_radiation_monochromator graphite
_diffrn_radiation_source 'fine-focus sealed tube'
_diffrn_radiation_type MoK\a
_diffrn_radiation_wavelength 0.71073
_diffrn_reflns_av_R_equivalents 0.0446
_diffrn_reflns_av_sigmaI/netI 0.0375
_diffrn_reflns_limit_h_max 7
_diffrn_reflns_limit_h_min 0
_diffrn_reflns_limit_k_max 7
_diffrn_reflns_limit_k_min -7
_diffrn_reflns_limit_l_max 13
_diffrn_reflns_limit_l_min -13
_diffrn_reflns_number 1418
_diffrn_reflns_theta_full 25.00
_diffrn_reflns_theta_max 25.00
_diffrn_reflns_theta_min 1.86
_diffrn_standards_decay_% 0
_diffrn_standards_interval_count 0
_diffrn_standards_interval_time 0
_diffrn_standards_number 0
_exptl_absorpt_coefficient_mu 0.117
_exptl_absorpt_correction_type none
_exptl_crystal_colour colorless
_exptl_crystal_density_diffrn 1.398
_exptl_crystal_density_method 'not measured'
_exptl_crystal_description prism
_exptl_crystal_F_000 204
_exptl_crystal_size_max 0.20
_exptl_crystal_size_mid 0.18
_exptl_crystal_size_min 0.17
_refine_diff_density_max 0.202
_refine_diff_density_min -0.226
_refine_ls_extinction_coef 0.32(5)
_refine_ls_extinction_expression Fc^*^=kFc[1+0.001xFc^2^\l^3^/sin(2\q)]^-1/4^
_refine_ls_extinction_method SHELXL97
_refine_ls_goodness_of_fit_ref 1.040
_refine_ls_hydrogen_treatment mixed
_refine_ls_matrix_type full
_refine_ls_number_parameters 123
_refine_ls_number_reflns 829
_refine_ls_number_restraints 1
_refine_ls_restrained_S_all 1.039
_refine_ls_R_factor_all 0.0536
_refine_ls_R_factor_gt 0.0506
_refine_ls_shift/su_max 0.000
_refine_ls_shift/su_mean 0.000
_refine_ls_structure_factor_coef Fsqd
_refine_ls_weighting_details 'calc w=1/[\s^2^(Fo^2^)+(0.0956P)^2^+0.0821P] where P=(Fo^2^+2Fc^2^)/3'
_refine_ls_weighting_scheme calc
_refine_ls_wR_factor_gt 0.1345
_refine_ls_wR_factor_ref 0.1376
_reflns_number_gt 772
_reflns_number_total 829
_reflns_threshold_expression I>2\s(I)
_cod_data_source_file fl2143.cif
_cod_data_source_block I
_cod_depositor_comments
;
The following automatic conversions were performed:
'_exptl_absorpt_correction_type' value 'None' changed to 'none' according
to '/home/saulius/struct/CIF-dictionaries/cif_core.dic' dictionary named
'cif_core.dic' version 2.4.1 from 2010-06-29.

Automatic conversion script
Id: cif_fix_enum 1527 2010-12-29 10:47:43Z saulius 

The following automatic conversions were performed:

'_exptl_absorpt_correction_type' value 'None' changed to 'none'
according to /home/saulius/struct/CIF-dictionaries/cif_core.dic
dictionary named 'cif_core.dic' version 2.4.1 from 2010-06-29.

Automatic conversion script
Id: cif_fix_values 1715 2011-07-08 13:25:40Z adriana 
;
_cod_original_cell_volume 451.77(16)
_cod_original_sg_symbol_H-M 'P 21'
_cod_database_code 2214647
_cod_database_fobs_code 2214647

loop_
_symmetry_equiv_pos_as_xyz
'x, y, z'
'-x, y+1/2, -z'

loop_
_atom_site_type_symbol
_atom_site_label
_atom_site_fract_x
_atom_site_fract_y
_atom_site_fract_z
_atom_site_U_iso_or_equiv
_atom_site_adp_type
_atom_site_calc_flag
_atom_site_refinement_flags
_atom_site_occupancy
O O1 0.0086(5) 0.4646(6) 0.1232(3) 0.0643(9) Uani d . 1
O O2 0.1615(4) 0.4646(6) 0.4086(2) 0.0658(9) Uani d . 1
O O3 -0.2707(5) 0.2344(7) 0.2434(4) 0.0799(11) Uani d . 1
O O4 0.4505(4) 0.6120(5) 0.1554(2) 0.0534(8) Uani d . 1
O O5 0.3034(4) 0.8296(5) 0.2983(3) 0.0526(8) Uani d . 1
C C1 0.0757(7) 0.6726(7) 0.1524(4) 0.0559(11) Uani d . 1
H H1A -0.0253 0.7449 0.1992 0.067 Uiso calc R 1
H H1B 0.0954 0.7526 0.0786 0.067 Uiso calc R 1
C C2 0.2786(6) 0.6500(6) 0.2271(3) 0.0453(9) Uani d . 1
C C3 0.2496(6) 0.4386(7) 0.2940(4) 0.0481(10) Uani d . 1
H H3A 0.3798 0.3607 0.3029 0.058 Uiso calc R 1
C C4 0.0928(6) 0.3198(7) 0.2124(3) 0.0543(10) Uani d . 1
H H4A 0.1568 0.1992 0.1733 0.065 Uiso calc R 1
C C5 -0.0701(6) 0.2466(7) 0.2976(4) 0.0543(10) Uani d . 1
H H5A -0.0308 0.1077 0.3304 0.065 Uiso calc R 1
C C6 -0.0468(6) 0.4083(9) 0.3988(4) 0.0647(13) Uani d . 1
H H6A -0.1315 0.5311 0.3794 0.078 Uiso calc R 1
H H6B -0.0887 0.3488 0.4750 0.078 Uiso calc R 1
C C7 0.5017(8) 0.7814(8) 0.0763(4) 0.0684(13) Uani d . 1
H H7A 0.6192 0.7426 0.0319 0.103 Uiso calc R 1
H H7B 0.5333 0.9054 0.1239 0.103 Uiso calc R 1
H H7C 0.3868 0.8098 0.0201 0.103 Uiso calc R 1
C C8 0.4823(6) 0.8327(9) 0.3786(4) 0.0630(12) Uani d . 1
H H8A 0.4872 0.9629 0.4233 0.095 Uiso calc R 1
H H8B 0.6028 0.8208 0.3322 0.095 Uiso calc R 1
H H8C 0.4777 0.7166 0.4344 0.095 Uiso calc R 1
H H3E -0.298(15) 0.36(2) 0.204(8) 0.18(4) Uiso d . 1

loop_
_atom_site_aniso_label
_atom_site_aniso_U_11
_atom_site_aniso_U_22
_atom_site_aniso_U_33
_atom_site_aniso_U_12
_atom_site_aniso_U_13
_atom_site_aniso_U_23
O1 0.0798(19) 0.0572(19) 0.0542(15) -0.0192(16) -0.0124(13) 0.0022(16)
O2 0.0693(17) 0.078(2) 0.0499(14) -0.0169(18) 0.0038(12) 0.0008(17)
O3 0.0611(18) 0.074(2) 0.103(3) -0.0198(18) -0.0077(16) 0.016(2)
O4 0.0644(17) 0.0408(15) 0.0562(14) -0.0050(13) 0.0141(12) 0.0020(14)
O5 0.0541(15) 0.0410(15) 0.0622(16) 0.0028(14) -0.0034(12) -0.0060(15)
C1 0.061(2) 0.045(3) 0.060(2) -0.0047(19) -0.0137(18) 0.010(2)
C2 0.049(2) 0.042(2) 0.0446(18) 0.0019(16) -0.0024(15) 0.0011(18)
C3 0.0427(17) 0.044(2) 0.057(2) 0.0065(17) 0.0017(15) 0.011(2)
C4 0.068(2) 0.036(2) 0.060(2) -0.0005(19) 0.0112(19) -0.006(2)
C5 0.057(2) 0.042(2) 0.064(2) -0.0064(18) 0.0012(17) 0.008(2)
C6 0.064(3) 0.065(3) 0.067(3) -0.001(2) 0.018(2) 0.005(2)
C7 0.091(3) 0.052(3) 0.063(2) -0.015(2) 0.014(2) 0.009(2)
C8 0.062(2) 0.062(3) 0.064(2) -0.012(2) -0.0107(18) -0.007(3)

loop_
_atom_type_symbol
_atom_type_description
_atom_type_scat_dispersion_real
_atom_type_scat_dispersion_imag
_atom_type_scat_source
C C 0.0033 0.0000 'International Tables Vol C Tables 4.2.6.8 and 6.1.1.4'
H H 0.0000 0.0000 'International Tables Vol C Tables 4.2.6.8 and 6.1.1.4'
O O 0.0106 0.0000 'International Tables Vol C Tables 4.2.6.8 and 6.1.1.4'

loop_
_geom_angle_atom_site_label_1
_geom_angle_atom_site_label_2
_geom_angle_atom_site_label_3
_geom_angle
C1 O1 C4 109.9(3)
C6 O2 C3 109.7(3)
C5 O3 H3E 108(7)
C2 O4 C7 115.1(3)
C2 O5 C8 115.4(3)
O1 C1 C2 106.3(3)
O1 C1 H1A 110.5
C2 C1 H1A 110.5
O1 C1 H1B 110.5
C2 C1 H1B 110.5
H1A C1 H1B 108.7
O5 C2 O4 112.4(3)
O5 C2 C1 107.4(3)
O4 C2 C1 113.7(3)
O5 C2 C3 117.2(3)
O4 C2 C3 103.6(3)
C1 C2 C3 102.3(3)
O2 C3 C4 106.9(3)
O2 C3 C2 112.7(3)
C4 C3 C2 104.1(3)
O2 C3 H3A 110.9
C4 C3 H3A 110.9
C2 C3 H3A 110.9
O1 C4 C3 107.8(3)
O1 C4 C5 111.3(3)
C3 C4 C5 104.7(3)
O1 C4 H4A 110.9
C3 C4 H4A 110.9
C5 C4 H4A 110.9
O3 C5 C6 113.7(4)
O3 C5 C4 114.6(3)
C6 C5 C4 101.5(3)
O3 C5 H5A 108.9
C6 C5 H5A 108.9
C4 C5 H5A 108.9
O2 C6 C5 106.7(4)
O2 C6 H6A 110.4
C5 C6 H6A 110.4
O2 C6 H6B 110.4
C5 C6 H6B 110.4
H6A C6 H6B 108.6
O4 C7 H7A 109.5
O4 C7 H7B 109.5
H7A C7 H7B 109.5
O4 C7 H7C 109.5
H7A C7 H7C 109.5
H7B C7 H7C 109.5
O5 C8 H8A 109.5
O5 C8 H8B 109.5
H8A C8 H8B 109.5
O5 C8 H8C 109.5
H8A C8 H8C 109.5
H8B C8 H8C 109.5

loop_
_geom_bond_atom_site_label_1
_geom_bond_atom_site_label_2
_geom_bond_distance
O1 C1 1.420(6)
O1 C4 1.429(5)
O2 C6 1.399(5)
O2 C3 1.419(5)
O3 C5 1.406(5)
O3 H3E 0.91(14)
O4 C2 1.422(5)
O4 C7 1.431(5)
O5 C2 1.385(5)
O5 C8 1.421(4)
C1 C2 1.523(5)
C1 H1A 0.9700
C1 H1B 0.9700
C2 C3 1.545(6)
C3 C4 1.521(6)
C3 H3A 0.9800
C4 C5 1.522(6)
C4 H4A 0.9800
C5 C6 1.514(7)
C5 H5A 0.9800
C6 H6A 0.9700
C6 H6B 0.9700
C7 H7A 0.9600
C7 H7B 0.9600
C7 H7C 0.9600
C8 H8A 0.9600
C8 H8B 0.9600
C8 H8C 0.9600

loop_
_geom_hbond_atom_site_label_D
_geom_hbond_atom_site_label_H
_geom_hbond_atom_site_label_A
_geom_hbond_site_symmetry_A
_geom_hbond_distance_DH
_geom_hbond_distance_HA
_geom_hbond_distance_DA
_geom_hbond_angle_DHA
O3 H3E O4 1_455 0.91(14) 2.33(13) 3.123(6) 145(9)

loop_
_geom_torsion_atom_site_label_1
_geom_torsion_atom_site_label_2
_geom_torsion_atom_site_label_3
_geom_torsion_atom_site_label_4
_geom_torsion
C4 O1 C1 C2 25.6(4)
C8 O5 C2 O4 -56.7(4)
C8 O5 C2 C1 177.6(3)
C8 O5 C2 C3 63.2(4)
C7 O4 C2 O5 -56.8(4)
C7 O4 C2 C1 65.4(4)
C7 O4 C2 C3 175.7(3)
O1 C1 C2 O5 -155.2(3)
O1 C1 C2 O4 79.9(4)
O1 C1 C2 C3 -31.2(4)
C6 O2 C3 C4 -10.7(5)
C6 O2 C3 C2 103.1(4)
O5 C2 C3 O2 26.8(4)
O4 C2 C3 O2 151.2(3)
C1 C2 C3 O2 -90.3(4)
O5 C2 C3 C4 142.3(3)
O4 C2 C3 C4 -93.3(3)
C1 C2 C3 C4 25.1(4)
C1 O1 C4 C3 -8.7(4)
C1 O1 C4 C5 105.6(4)
O2 C3 C4 O1 108.3(4)
C2 C3 C4 O1 -11.2(4)
O2 C3 C4 C5 -10.4(4)
C2 C3 C4 C5 -129.9(3)
O1 C4 C5 O3 32.0(5)
C3 C4 C5 O3 148.3(4)
O1 C4 C5 C6 -91.0(4)
C3 C4 C5 C6 25.3(4)
C3 O2 C6 C5 27.8(5)
O3 C5 C6 O2 -156.3(4)
C4 C5 C6 O2 -32.7(5)

loop_
_cod_related_entry_id
_cod_related_entry_database
_cod_related_entry_code
1 ChemSpider 21184606
